data_7126834
loop_
_publ_author_name
'Kirkeby, Emily K.'
'Roberts, Andrew G.'

_publ_section_title
;
 Design, synthesis and characterization of structurally dynamic cyclic
 N,S-acetals.
;
_journal_issue 64
_journal_name_full 'Chemical communications (Cambridge, England)'
_journal_page_first 9118
_journal_page_last 9121
_journal_paper_doi 10.1039/d0cc03503c
_journal_volume 56
_journal_year 2020
_chemical_formula_moiety 'C16 H15 N S'
_chemical_formula_sum 'C16 H15 N S'
_chemical_formula_weight 253.35
_space_group_crystal_system monoclinic
_space_group_IT_number 14
_space_group_name_Hall '-P 2yn'
_space_group_name_H-M_alt 'P 1 21/n 1'
_atom_sites_solution_hydrogens geom
_audit_creation_method SHELXL-2017/1
_audit_update_record
;
2020-05-04 deposited with the CCDC.	2020-07-07 downloaded from the CCDC.
;
_cell_angle_alpha 90
_cell_angle_beta 93.275(2)
_cell_angle_gamma 90
_cell_formula_units_Z 4
_cell_length_a 12.2588(10)
_cell_length_b 7.5269(6)
_cell_length_c 13.4609(11)
_cell_measurement_reflns_used 9977
_cell_measurement_temperature 103(2)
_cell_measurement_theta_max 36.81
_cell_measurement_theta_min 2.19
_cell_volume 1240.02(17)
_computing_structure_refinement 'SHELXL-2017/1 (Sheldrick, 2017)'
_computing_structure_solution 'SHELXT 2014/5 (Sheldrick, 2014)'
_diffrn_ambient_temperature 103(2)
_diffrn_measured_fraction_theta_full 1.000
_diffrn_measured_fraction_theta_max 1.000
_diffrn_measurement_device_type 'BRUKER APEXII CCD'
_diffrn_measurement_method '\f and \w scans'
_diffrn_radiation_type MoK\a
_diffrn_radiation_wavelength 0.71073
_diffrn_reflns_av_R_equivalents 0.0227
_diffrn_reflns_av_unetI/netI 0.0165
_diffrn_reflns_Laue_measured_fraction_full 1.000
_diffrn_reflns_Laue_measured_fraction_max 1.000
_diffrn_reflns_limit_h_max 20
_diffrn_reflns_limit_h_min -20
_diffrn_reflns_limit_k_max 12
_diffrn_reflns_limit_k_min -12
_diffrn_reflns_limit_l_max 19
_diffrn_reflns_limit_l_min -22
_diffrn_reflns_number 31106
_diffrn_reflns_point_group_measured_fraction_full 1.000
_diffrn_reflns_point_group_measured_fraction_max 1.000
_diffrn_reflns_theta_full 25.242
_diffrn_reflns_theta_max 35.631
_diffrn_reflns_theta_min 2.314
_diffrn_source 'Fine focused sealed tube'
_exptl_absorpt_coefficient_mu 0.240
_exptl_absorpt_correction_T_max 0.7473
_exptl_absorpt_correction_T_min 0.7012
_exptl_absorpt_correction_type multi-scan
_exptl_absorpt_process_details SADABS-2106/2
_exptl_crystal_colour 'clear and colorless'
_exptl_crystal_density_diffrn 1.357
_exptl_crystal_description 'hexagonal prism'
_exptl_crystal_F_000 536
_exptl_crystal_size_max 0.600
_exptl_crystal_size_mid 0.390
_exptl_crystal_size_min 0.065
_refine_diff_density_max 0.593
_refine_diff_density_min -0.214
_refine_diff_density_rms 0.057
_refine_ls_extinction_method none
_refine_ls_goodness_of_fit_ref 1.047
_refine_ls_hydrogen_treatment constr
_refine_ls_matrix_type full
_refine_ls_number_parameters 163
_refine_ls_number_reflns 5713
_refine_ls_number_restraints 0
_refine_ls_restrained_S_all 1.047
_refine_ls_R_factor_all 0.0359
_refine_ls_R_factor_gt 0.0299
_refine_ls_shift/su_max 0.001
_refine_ls_shift/su_mean 0.000
_refine_ls_structure_factor_coef Fsqd
_refine_ls_weighting_details 'w=1/[\s^2^(Fo^2^)+(0.0463P)^2^+0.3211P] where P=(Fo^2^+2Fc^2^)/3'
_refine_ls_weighting_scheme calc
_refine_ls_wR_factor_gt 0.0824
_refine_ls_wR_factor_ref 0.0863
_reflns_Friedel_coverage 0.000
_reflns_number_gt 4999
_reflns_number_total 5713
_reflns_threshold_expression 'I > 2\s(I)'
_cod_data_source_file d0cc03503c2.cif
_cod_data_source_block 20181003AR_0m
_cod_depositor_comments
;
The following automatic conversions were performed:

data item '_exptl_absorpt_correction_type' value 'Multi-scan' was
changed to 'multi-scan' in accordance with the
/home/data/users/saulius/crontab/automatic-downloads/rss-feeds/RSC/lib/dictionaries/cif_core.dic
dictionary named 'cif_core.dic' version 2.4.2 last updated on
2011-04-26.

Automatic conversion script
Id: cif_fix_values 7556 2019-12-06 15:28:31Z antanas 

 Adding full bibliography for 7126834--7126836.cif.
;
_cod_original_sg_symbol_H-M 'P 21/n'
_cod_database_code 7126834
_shelx_shelxl_version_number 2017/1
_shelx_space_group_comment
;
The symmetry employed for this shelxl refinement is uniquely defined
by the following loop, which should always be used as a source of
symmetry information in preference to the above space-group names.
They are only intended as comments.
;
_shelx_estimated_absorpt_t_min 0.869
_shelx_estimated_absorpt_t_max 0.985

loop_
_space_group_symop_operation_xyz
'x, y, z'
'-x+1/2, y+1/2, -z+1/2'
'-x, -y, -z'
'x-1/2, -y-1/2, z-1/2'

loop_
_atom_site_label
_atom_site_type_symbol
_atom_site_fract_x
_atom_site_fract_y
_atom_site_fract_z
_atom_site_U_iso_or_equiv
_atom_site_adp_type
_atom_site_occupancy
_atom_site_site_symmetry_order
_atom_site_calc_flag
_atom_site_refinement_flags_posn
_atom_site_refinement_flags_adp
_atom_site_refinement_flags_occupancy
_atom_site_disorder_assembly
_atom_site_disorder_group
S1 S 0.33862(2) 0.51906(2) 0.56071(2) 0.01327(5) Uani 1 1 d . . . . .
N1 N 0.42405(5) 0.24145(8) 0.67786(4) 0.01154(10) Uani 1 1 d . . . . .
C1 C 0.44926(5) 0.41737(9) 0.64624(5) 0.01096(10) Uani 1 1 d . . . . .
H1 H 0.518645 0.413595 0.610685 0.013 Uiso 1 1 calc R U . . .
C2 C 0.46296(5) 0.54747(9) 0.73110(5) 0.01041(10) Uani 1 1 d . . . . .
C3 C 0.50989(6) 0.71322(9) 0.71415(5) 0.01338(11) Uani 1 1 d . . . . .
H3 H 0.536127 0.739563 0.650748 0.016 Uiso 1 1 calc R U . . .
C4 C 0.51841(6) 0.83965(10) 0.78936(6) 0.01629(12) Uani 1 1 d . . . . .
H4 H 0.549188 0.952878 0.777225 0.020 Uiso 1 1 calc R U . . .
C5 C 0.48146(7) 0.79922(10) 0.88285(6) 0.01724(13) Uani 1 1 d . . . . .
H5 H 0.487243 0.885034 0.934642 0.021 Uiso 1 1 calc R U . . .
C6 C 0.43622(6) 0.63367(10) 0.90035(5) 0.01450(12) Uani 1 1 d . . . . .
H6 H 0.412281 0.606644 0.964513 0.017 Uiso 1 1 calc R U . . .
C7 C 0.42542(5) 0.50609(9) 0.82468(5) 0.01136(11) Uani 1 1 d . . . . .
C8 C 0.37541(6) 0.32682(10) 0.84335(5) 0.01503(12) Uani 1 1 d . . . . .
H8A H 0.313130 0.341823 0.886279 0.018 Uiso 1 1 calc R U . . .
H8AB H 0.430344 0.250383 0.879194 0.018 Uiso 1 1 calc R U . . .
C9 C 0.33567(6) 0.23569(9) 0.74681(5) 0.01391(11) Uani 1 1 d . . . . .
H9A H 0.315662 0.110882 0.760164 0.017 Uiso 1 1 calc R U . . .
H9AB H 0.270298 0.297497 0.717300 0.017 Uiso 1 1 calc R U . . .
C10 C 0.41418(6) 0.11560(9) 0.59548(5) 0.01461(12) Uani 1 1 d . . . . .
H10A H 0.393997 -0.001364 0.622623 0.018 Uiso 1 1 calc R U . . .
H10B H 0.487113 0.102314 0.568352 0.018 Uiso 1 1 calc R U . . .
C11 C 0.33290(5) 0.15980(9) 0.50965(5) 0.01117(10) Uani 1 1 d . . . . .
C12 C 0.29397(6) 0.02137(9) 0.44763(5) 0.01320(11) Uani 1 1 d . . . . .
H12 H 0.316812 -0.096860 0.462205 0.016 Uiso 1 1 calc R U . . .
C13 C 0.22272(6) 0.05262(10) 0.36527(5) 0.01570(12) Uani 1 1 d . . . . .
H13 H 0.197288 -0.043099 0.324187 0.019 Uiso 1 1 calc R U . . .
C14 C 0.18907(6) 0.22622(11) 0.34373(5) 0.01710(13) Uani 1 1 d . . . . .
H14 H 0.140286 0.249186 0.287816 0.021 Uiso 1 1 calc R U . . .
C15 C 0.22696(6) 0.36549(10) 0.40410(5) 0.01517(12) Uani 1 1 d . . . . .
H15 H 0.203942 0.483480 0.389101 0.018 Uiso 1 1 calc R U . . .
C16 C 0.29890(5) 0.33338(9) 0.48701(5) 0.01145(11) Uani 1 1 d . . . . .

loop_
_atom_site_aniso_label
_atom_site_aniso_U_11
_atom_site_aniso_U_22
_atom_site_aniso_U_33
_atom_site_aniso_U_23
_atom_site_aniso_U_13
_atom_site_aniso_U_12
S1 0.01774(8) 0.01015(7) 0.01149(7) -0.00044(5) -0.00280(5) 0.00319(5)
N1 0.0149(2) 0.0092(2) 0.0104(2) -0.00039(17) -0.00049(17) 0.00107(17)
C1 0.0118(2) 0.0112(2) 0.0098(2) 0.00029(19) 0.00035(19) 0.00112(19)
C2 0.0105(2) 0.0106(2) 0.0100(2) 0.00018(19) -0.00003(18) 0.00002(19)
C3 0.0143(3) 0.0125(3) 0.0131(3) 0.0022(2) -0.0011(2) -0.0016(2)
C4 0.0195(3) 0.0116(3) 0.0171(3) 0.0008(2) -0.0045(2) -0.0030(2)
C5 0.0214(3) 0.0143(3) 0.0155(3) -0.0032(2) -0.0038(2) -0.0007(2)
C6 0.0163(3) 0.0160(3) 0.0111(2) -0.0021(2) -0.0002(2) 0.0001(2)
C7 0.0115(2) 0.0122(2) 0.0103(2) -0.00023(19) 0.00027(19) -0.00056(19)
C8 0.0193(3) 0.0146(3) 0.0114(3) 0.0003(2) 0.0030(2) -0.0040(2)
C9 0.0154(3) 0.0127(3) 0.0137(3) 0.0002(2) 0.0008(2) -0.0029(2)
C10 0.0180(3) 0.0120(3) 0.0132(3) -0.0026(2) -0.0041(2) 0.0051(2)
C11 0.0119(2) 0.0115(2) 0.0101(2) -0.00070(19) 0.00034(19) 0.00153(19)
C12 0.0137(3) 0.0129(3) 0.0130(3) -0.0019(2) 0.0005(2) 0.0005(2)
C13 0.0157(3) 0.0173(3) 0.0137(3) -0.0028(2) -0.0018(2) -0.0015(2)
C14 0.0172(3) 0.0197(3) 0.0138(3) -0.0006(2) -0.0043(2) 0.0001(2)
C15 0.0159(3) 0.0159(3) 0.0132(3) 0.0010(2) -0.0033(2) 0.0023(2)
C16 0.0120(2) 0.0123(3) 0.0099(2) -0.00017(19) -0.00026(19) 0.00143(19)

loop_
_atom_type_symbol
_atom_type_description
_atom_type_scat_dispersion_real
_atom_type_scat_dispersion_imag
_atom_type_scat_source
C C 0.0033 0.0016 'International Tables Vol C Tables 4.2.6.8 and 6.1.1.4'
H H 0.0000 0.0000 'International Tables Vol C Tables 4.2.6.8 and 6.1.1.4'
N N 0.0061 0.0033 'International Tables Vol C Tables 4.2.6.8 and 6.1.1.4'
S S 0.1246 0.1234 'International Tables Vol C Tables 4.2.6.8 and 6.1.1.4'

loop_
_geom_angle_atom_site_label_1
_geom_angle_atom_site_label_2
_geom_angle_atom_site_label_3
_geom_angle
_geom_angle_site_symmetry_1
_geom_angle_site_symmetry_3
_geom_angle_publ_flag
C16 S1 C1 100.77(3) . . ?
C1 N1 C10 112.65(5) . . ?
C1 N1 C9 113.30(5) . . ?
C10 N1 C9 115.45(6) . . ?
N1 C1 C2 113.13(5) . . ?
N1 C1 S1 113.36(5) . . ?
C2 C1 S1 104.10(4) . . ?
N1 C1 H1 108.7 . . ?
C2 C1 H1 108.7 . . ?
S1 C1 H1 108.7 . . ?
C3 C2 C7 120.31(6) . . ?
C3 C2 C1 119.04(6) . . ?
C7 C2 C1 120.61(6) . . ?
C4 C3 C2 120.46(6) . . ?
C4 C3 H3 119.8 . . ?
C2 C3 H3 119.8 . . ?
C3 C4 C5 119.56(7) . . ?
C3 C4 H4 120.2 . . ?
C5 C4 H4 120.2 . . ?
C6 C5 C4 120.11(7) . . ?
C6 C5 H5 119.9 . . ?
C4 C5 H5 119.9 . . ?
C5 C6 C7 120.91(6) . . ?
C5 C6 H6 119.5 . . ?
C7 C6 H6 119.5 . . ?
C6 C7 C2 118.64(6) . . ?
C6 C7 C8 120.96(6) . . ?
C2 C7 C8 120.40(6) . . ?
C7 C8 C9 111.92(6) . . ?
C7 C8 H8A 109.2 . . ?
C9 C8 H8A 109.2 . . ?
C7 C8 H8AB 109.2 . . ?
C9 C8 H8AB 109.2 . . ?
H8A C8 H8AB 107.9 . . ?
N1 C9 C8 108.32(6) . . ?
N1 C9 H9A 110.0 . . ?
C8 C9 H9A 110.0 . . ?
N1 C9 H9AB 110.0 . . ?
C8 C9 H9AB 110.0 . . ?
H9A C9 H9AB 108.4 . . ?
N1 C10 C11 117.30(6) . . ?
N1 C10 H10A 108.0 . . ?
C11 C10 H10A 108.0 . . ?
N1 C10 H10B 108.0 . . ?
C11 C10 H10B 108.0 . . ?
H10A C10 H10B 107.2 . . ?
C16 C11 C12 118.51(6) . . ?
C16 C11 C10 122.98(6) . . ?
C12 C11 C10 118.45(6) . . ?
C13 C12 C11 121.71(7) . . ?
C13 C12 H12 119.1 . . ?
C11 C12 H12 119.1 . . ?
C12 C13 C14 119.24(7) . . ?
C12 C13 H13 120.4 . . ?
C14 C13 H13 120.4 . . ?
C15 C14 C13 119.98(7) . . ?
C15 C14 H14 120.0 . . ?
C13 C14 H14 120.0 . . ?
C14 C15 C16 120.59(7) . . ?
C14 C15 H15 119.7 . . ?
C16 C15 H15 119.7 . . ?
C11 C16 C15 119.98(6) . . ?
C11 C16 S1 123.18(5) . . ?
C15 C16 S1 116.81(5) . . ?

loop_
_geom_bond_atom_site_label_1
_geom_bond_atom_site_label_2
_geom_bond_distance
_geom_bond_site_symmetry_2
_geom_bond_publ_flag
S1 C16 1.7661(7) . ?
S1 C1 1.8901(7) . ?
N1 C1 1.4300(9) . ?
N1 C10 1.4582(9) . ?
N1 C9 1.4669(9) . ?
C1 C2 1.5066(9) . ?
C1 H1 1.0000 . ?
C2 C3 1.3980(9) . ?
C2 C7 1.4006(9) . ?
C3 C4 1.3890(10) . ?
C3 H3 0.9500 . ?
C4 C5 1.3952(11) . ?
C4 H4 0.9500 . ?
C5 C6 1.3895(11) . ?
C5 H5 0.9500 . ?
C6 C7 1.4006(10) . ?
C6 H6 0.9500 . ?
C7 C8 1.5091(10) . ?
C8 C9 1.5245(10) . ?
C8 H8A 0.9900 . ?
C8 H8AB 0.9900 . ?
C9 H9A 0.9900 . ?
C9 H9AB 0.9900 . ?
C10 C11 1.5188(10) . ?
C10 H10A 0.9900 . ?
C10 H10B 0.9900 . ?
C11 C16 1.3997(9) . ?
C11 C12 1.4017(10) . ?
C12 C13 1.3916(10) . ?
C12 H12 0.9500 . ?
C13 C14 1.3957(11) . ?
C13 H13 0.9500 . ?
C14 C15 1.3899(11) . ?
C14 H14 0.9500 . ?
C15 C16 1.4034(10) . ?
C15 H15 0.9500 . ?

loop_
_geom_torsion_atom_site_label_1
_geom_torsion_atom_site_label_2
_geom_torsion_atom_site_label_3
_geom_torsion_atom_site_label_4
_geom_torsion
_geom_torsion_site_symmetry_1
_geom_torsion_site_symmetry_2
_geom_torsion_site_symmetry_3
_geom_torsion_site_symmetry_4
_geom_torsion_publ_flag
C10 N1 C1 C2 -178.29(5) . . . . ?
C9 N1 C1 C2 48.34(7) . . . . ?
C10 N1 C1 S1 63.47(6) . . . . ?
C9 N1 C1 S1 -69.90(6) . . . . ?
C16 S1 C1 N1 -39.39(5) . . . . ?
C16 S1 C1 C2 -162.74(4) . . . . ?
N1 C1 C2 C3 166.60(6) . . . . ?
S1 C1 C2 C3 -69.90(7) . . . . ?
N1 C1 C2 C7 -15.89(9) . . . . ?
S1 C1 C2 C7 107.61(6) . . . . ?
C7 C2 C3 C4 -0.93(10) . . . . ?
C1 C2 C3 C4 176.59(6) . . . . ?
C2 C3 C4 C5 1.09(11) . . . . ?
C3 C4 C5 C6 -0.16(11) . . . . ?
C4 C5 C6 C7 -0.95(11) . . . . ?
C5 C6 C7 C2 1.10(10) . . . . ?
C5 C6 C7 C8 -179.47(7) . . . . ?
C3 C2 C7 C6 -0.17(10) . . . . ?
C1 C2 C7 C6 -177.65(6) . . . . ?
C3 C2 C7 C8 -179.59(6) . . . . ?
C1 C2 C7 C8 2.93(10) . . . . ?
C6 C7 C8 C9 160.22(6) . . . . ?
C2 C7 C8 C9 -20.36(9) . . . . ?
C1 N1 C9 C8 -66.25(7) . . . . ?
C10 N1 C9 C8 161.74(6) . . . . ?
C7 C8 C9 N1 49.59(8) . . . . ?
C1 N1 C10 C11 -55.69(8) . . . . ?
C9 N1 C10 C11 76.63(8) . . . . ?
N1 C10 C11 C16 24.26(10) . . . . ?
N1 C10 C11 C12 -158.70(6) . . . . ?
C16 C11 C12 C13 -0.27(10) . . . . ?
C10 C11 C12 C13 -177.44(6) . . . . ?
C11 C12 C13 C14 0.01(11) . . . . ?
C12 C13 C14 C15 0.18(11) . . . . ?
C13 C14 C15 C16 -0.11(11) . . . . ?
C12 C11 C16 C15 0.34(10) . . . . ?
C10 C11 C16 C15 177.38(6) . . . . ?
C12 C11 C16 S1 178.19(5) . . . . ?
C10 C11 C16 S1 -4.78(9) . . . . ?
C14 C15 C16 C11 -0.16(11) . . . . ?
C14 C15 C16 S1 -178.14(6) . . . . ?
C1 S1 C16 C11 10.93(6) . . . . ?
C1 S1 C16 C15 -171.16(5) . . . . ?
